data_4024203
loop_
_publ_author_name
'Jose M. Antelo Miguez'
'Luis Angel Adrio'
'Antonio Sousa-Pedrares'
'Jose M. Vila'
'King Kuok (Mimi) Hii'

_publ_contact_author_address
; Department of Chemistry
  Imperial College London
  SW72AZ 
  London, United Kingdom
;
_publ_contact_author_email mimi.hii@imperial.ac.uk
_publ_contact_author_fax +442075945804
_publ_contact_author_name 'Dr. King Kuok (Mimi) Hii'
_publ_contact_author_phone +442075941142
_publ_section_title
;
 A Practical and General Synthesis of Unsymmetrical Terphenyls
;
_journal_name_full 'Journal of Organic Chemistry'
_journal_page_first 7771
_journal_page_last 7774
_journal_paper_doi 10.1021/jo701308b
_journal_volume 72
_journal_year 2007
_chemical_compound_source 'synthesis as described'
_chemical_formula_moiety 'C20 H18 O'
_chemical_formula_sum 'C20 H18 O'
_chemical_formula_weight 274.34
_chemical_name_systematic
;
 ?
;
_space_group_IT_number 14
_space_group_name_Hall '-P 2ybc'
_space_group_name_H-M_alt 'P 1 21/c 1'
_symmetry_cell_setting monoclinic
_symmetry_Int_Tables_number 14
_symmetry_space_group_name_Hall '-P 2ybc'
_symmetry_space_group_name_H-M 'P 1 21/c 1'
_atom_sites_solution_hydrogens geom
_atom_sites_solution_primary direct
_atom_sites_solution_secondary difmap
_audit_conform_dict_location ftp://ftp.iucr.org/pub/cif_core.dic
_audit_conform_dict_name cif_core.dic
_audit_conform_dict_version 2.3
_audit_creation_date 2006-11-08T11:27:25-00:00
_audit_creation_method 'WinGX routine CIF_UPDATE'
_cell_angle_alpha 90.000
_cell_angle_beta 94.107(5)
_cell_angle_gamma 90.000
_cell_formula_units_Z 4
_cell_length_a 7.601(5)
_cell_length_b 7.577(5)
_cell_length_c 26.341(5)
_cell_measurement_temperature 293(2)
_cell_volume 1513.2(14)
_computing_cell_refinement 'BRUKER SMART'
_computing_data_collection 'BRUKER SMART'
_computing_data_reduction 'BRUKER SAINT'
_computing_molecular_graphics 'Ortep-3 for Windows (Farrugia, 1997)'
_computing_publication_material 'WinGX publication routines (Farrugia, 1999)'
_computing_structure_refinement 'SHELXL-97 (Sheldrick, 1997)'
_computing_structure_solution 'SIR97 (Altomare et all, 1999)'
_diffrn_ambient_temperature 293(2)
_diffrn_measured_fraction_theta_full 0.991
_diffrn_measured_fraction_theta_max 0.991
_diffrn_measurement_device_type 'Smart-CCD-1000 BRUKER'
_diffrn_measurement_method 'omega scans'
_diffrn_radiation_monochromator graphite
_diffrn_radiation_source 'fine-focus sealed tube'
_diffrn_radiation_type MoK\a
_diffrn_radiation_wavelength 0.71069
_diffrn_reflns_av_R_equivalents 0.0569
_diffrn_reflns_av_unetI/netI 0.0533
_diffrn_reflns_limit_h_max 8
_diffrn_reflns_limit_h_min -8
_diffrn_reflns_limit_k_max 8
_diffrn_reflns_limit_k_min -8
_diffrn_reflns_limit_l_max 29
_diffrn_reflns_limit_l_min -29
_diffrn_reflns_number 9325
_diffrn_reflns_theta_full 23.96
_diffrn_reflns_theta_max 23.96
_diffrn_reflns_theta_min 1.55
_exptl_absorpt_coefficient_mu 0.072
_exptl_absorpt_correction_T_max 0.986
_exptl_absorpt_correction_T_min 0.976
_exptl_absorpt_correction_type multi-scan
_exptl_absorpt_process_details 'BRUKER SADABS'
_exptl_crystal_colour colourless
_exptl_crystal_density_diffrn 1.204
_exptl_crystal_density_method 'not measured'
_exptl_crystal_description plate
_exptl_crystal_F_000 584
_exptl_crystal_size_max 0.36
_exptl_crystal_size_mid 0.28
_exptl_crystal_size_min 0.20
_refine_diff_density_max 0.294
_refine_diff_density_min -0.233
_refine_diff_density_rms 0.066
_refine_ls_extinction_coef 0.011(3)
_refine_ls_extinction_expression Fc^*^=kFc[1+0.001xFc^2^\l^3^/sin(2\q)]^-1/4^
_refine_ls_extinction_method SHELXL
_refine_ls_goodness_of_fit_ref 1.13
_refine_ls_hydrogen_treatment constr
_refine_ls_matrix_type full
_refine_ls_number_parameters 193
_refine_ls_number_reflns 2358
_refine_ls_number_restraints 0
_refine_ls_restrained_S_all 1.13
_refine_ls_R_factor_all 0.1175
_refine_ls_R_factor_gt 0.0819
_refine_ls_shift/su_max 0
_refine_ls_shift/su_mean 0
_refine_ls_structure_factor_coef Fsqd
_refine_ls_weighting_details 'calc w=1/[\s^2^(Fo^2^)+(0.0885P)^2^+2.8448P] where P=(Fo^2^+2Fc^2^)/3'
_refine_ls_weighting_scheme calc
_refine_ls_wR_factor_gt 0.2257
_refine_ls_wR_factor_ref 0.2499
_reflns_number_gt 1561
_reflns_number_total 2358
_reflns_threshold_expression >2sigma(I)
_cod_data_source_file jo701308b-File001.cif
_cod_data_source_block vi38ji1n
_cod_original_sg_symbol_H-M 'P 21/c'
_cod_database_code 4024203

loop_
_space_group_symop_operation_xyz
'x, y, z'
'-x, y+1/2, -z+1/2'
'-x, -y, -z'
'x, -y-1/2, z-1/2'

loop_
_atom_site_label
_atom_site_type_symbol
_atom_site_fract_x
_atom_site_fract_y
_atom_site_fract_z
_atom_site_U_iso_or_equiv
_atom_site_adp_type
_atom_site_occupancy
_atom_site_symmetry_multiplicity
_atom_site_calc_flag
_atom_site_refinement_flags
_atom_site_disorder_assembly
_atom_site_disorder_group
O1 O 0.3368(4) 0.7023(4) 0.21692(13) 0.0575(10) Uani 1 1 d . . .
C14 C 0.1603(6) 0.7109(5) 0.20293(17) 0.0407(11) Uani 1 1 d . . .
C10 C 0.2093(6) 0.4449(5) 0.14865(16) 0.0402(11) Uani 1 1 d . . .
C13 C 0.0922(6) 0.5803(5) 0.16938(16) 0.0384(10) Uani 1 1 d . . .
C9 C 0.3586(6) 0.4914(6) 0.12469(17) 0.0442(12) Uani 1 1 d . . .
H9 H 0.3885 0.6101 0.1227 0.053 Uiso 1 1 calc R . .
C8 C 0.4641(6) 0.3677(6) 0.10374(17) 0.0460(12) Uani 1 1 d . . .
H8 H 0.5624 0.4044 0.0875 0.055 Uiso 1 1 calc R . .
C4 C 0.5405(6) 0.0566(6) 0.08332(17) 0.0442(11) Uani 1 1 d . . .
C18 C -0.0862(6) 0.5806(6) 0.15594(18) 0.0509(12) Uani 1 1 d . . .
H18 H -0.133 0.4939 0.1339 0.061 Uiso 1 1 calc R . .
C6 C 0.5762(8) -0.2140(6) 0.03750(18) 0.0568(14) Uani 1 1 d . . .
H6 H 0.5259 -0.3134 0.0217 0.068 Uiso 1 1 calc R . .
C15 C 0.0491(6) 0.8385(6) 0.22087(18) 0.0490(12) Uani 1 1 d . . .
H15 H 0.0945 0.9264 0.2427 0.059 Uiso 1 1 calc R . .
C11 C 0.1695(6) 0.2645(6) 0.15094(18) 0.0471(12) Uani 1 1 d . . .
H11 H 0.0699 0.228 0.1666 0.057 Uiso 1 1 calc R . .
C5 C 0.4686(7) -0.0956(6) 0.05988(18) 0.0498(12) Uani 1 1 d . . .
H5 H 0.348 -0.1166 0.0594 0.06 Uiso 1 1 calc R . .
C16 C -0.1283(7) 0.8346(6) 0.2063(2) 0.0552(13) Uani 1 1 d . . .
H16 H -0.2023 0.9202 0.2184 0.066 Uiso 1 1 calc R . .
C7 C 0.4259(6) 0.1873(5) 0.10643(17) 0.0418(11) Uani 1 1 d . . .
C17 C -0.1974(7) 0.7056(7) 0.1741(2) 0.0599(14) Uani 1 1 d . . .
H17 H -0.3177 0.7027 0.1647 0.072 Uiso 1 1 calc R . .
C12 C 0.2762(6) 0.1405(6) 0.13018(17) 0.0477(12) Uani 1 1 d . . .
H12 H 0.2466 0.0217 0.1322 0.057 Uiso 1 1 calc R . .
C3 C 0.7209(7) 0.0796(7) 0.0830(2) 0.0609(14) Uani 1 1 d . . .
H3 H 0.772 0.1793 0.0985 0.073 Uiso 1 1 calc R . .
C2 C 0.8277(8) -0.0401(8) 0.0606(2) 0.0716(16) Uani 1 1 d . . .
H2 H 0.9484 -0.0196 0.0609 0.086 Uiso 1 1 calc R . .
C1 C 0.7560(8) -0.1905(7) 0.0377(2) 0.0606(15) Uani 1 1 d . . .
C20 C 0.4064(7) 0.8207(8) 0.2554(2) 0.0751(18) Uani 1 1 d . . .
H20A H 0.3969 0.9397 0.243 0.113 Uiso 1 1 calc R . .
H20B H 0.5281 0.793 0.2641 0.113 Uiso 1 1 calc R . .
H20C H 0.341 0.809 0.2851 0.113 Uiso 1 1 calc R . .
C19 C 0.8719(9) -0.3224(9) 0.0131(3) 0.090(2) Uani 1 1 d . . .
H19A H 0.8175 -0.4367 0.0131 0.135 Uiso 1 1 calc R . .
H19B H 0.9848 -0.3274 0.0319 0.135 Uiso 1 1 calc R . .
H19C H 0.887 -0.2869 -0.0213 0.135 Uiso 1 1 calc R . .

loop_
_atom_site_aniso_label
_atom_site_aniso_U_11
_atom_site_aniso_U_22
_atom_site_aniso_U_33
_atom_site_aniso_U_23
_atom_site_aniso_U_13
_atom_site_aniso_U_12
O1 0.042(2) 0.053(2) 0.076(2) -0.0246(18) -0.0033(16) -0.0020(16)
C14 0.041(3) 0.029(2) 0.052(3) -0.001(2) 0.007(2) -0.002(2)
C10 0.049(3) 0.028(2) 0.043(2) -0.0033(19) 0.002(2) -0.001(2)
C13 0.038(3) 0.030(2) 0.047(2) 0.0008(19) 0.0021(19) -0.0025(19)
C9 0.051(3) 0.026(2) 0.056(3) -0.001(2) 0.007(2) -0.007(2)
C8 0.056(3) 0.030(2) 0.053(3) -0.001(2) 0.010(2) -0.007(2)
C4 0.053(3) 0.029(2) 0.050(3) 0.000(2) 0.003(2) 0.003(2)
C18 0.056(3) 0.039(3) 0.056(3) -0.004(2) -0.003(2) -0.007(2)
C6 0.091(4) 0.028(2) 0.052(3) 0.000(2) 0.009(3) 0.005(3)
C15 0.054(3) 0.035(3) 0.059(3) -0.007(2) 0.005(2) -0.004(2)
C11 0.051(3) 0.031(2) 0.060(3) 0.000(2) 0.011(2) -0.006(2)
C5 0.063(3) 0.029(2) 0.059(3) 0.003(2) 0.007(2) -0.001(2)
C16 0.055(3) 0.041(3) 0.071(3) -0.003(2) 0.009(3) 0.009(2)
C7 0.049(3) 0.029(2) 0.047(3) -0.0017(19) 0.000(2) 0.001(2)
C17 0.047(3) 0.054(3) 0.078(4) -0.004(3) -0.003(3) 0.006(3)
C12 0.059(3) 0.026(2) 0.059(3) 0.002(2) 0.010(2) -0.003(2)
C3 0.061(4) 0.045(3) 0.076(4) -0.011(3) 0.002(3) 0.003(3)
C2 0.070(4) 0.055(4) 0.090(4) -0.005(3) 0.007(3) 0.009(3)
C1 0.077(4) 0.045(3) 0.061(3) 0.006(2) 0.013(3) 0.024(3)
C20 0.061(4) 0.071(4) 0.090(4) -0.037(3) -0.013(3) -0.008(3)
C19 0.110(5) 0.071(4) 0.090(5) -0.007(4) 0.020(4) 0.040(4)

loop_
_atom_type_symbol
_atom_type_description
_atom_type_scat_dispersion_real
_atom_type_scat_dispersion_imag
_atom_type_scat_source
C C 0.0033 0.0016 'International Tables Vol C Tables 4.2.6.8 and 6.1.1.4'
H H 0 0 'International Tables Vol C Tables 4.2.6.8 and 6.1.1.4'
O O 0.0106 0.006 'International Tables Vol C Tables 4.2.6.8 and 6.1.1.4'

loop_
_geom_angle_atom_site_label_1
_geom_angle_atom_site_label_2
_geom_angle_atom_site_label_3
_geom_angle
_geom_angle_site_symmetry_1
_geom_angle_site_symmetry_3
_geom_angle_publ_flag
C14 O1 C20 118.0(4) . . ?
O1 C14 C15 123.4(4) . . ?
O1 C14 C13 116.6(4) . . ?
C15 C14 C13 120.0(4) . . ?
C9 C10 C11 117.1(4) . . ?
C9 C10 C13 121.6(4) . . ?
C11 C10 C13 121.3(4) . . ?
C18 C13 C14 118.3(4) . . ?
C18 C13 C10 120.7(4) . . ?
C14 C13 C10 120.9(4) . . ?
C8 C9 C10 122.0(4) . . ?
C8 C9 H9 119 . . ?
C10 C9 H9 119 . . ?
C9 C8 C7 121.1(4) . . ?
C9 C8 H8 119.4 . . ?
C7 C8 H8 119.4 . . ?
C3 C4 C5 117.2(4) . . ?
C3 C4 C7 122.1(4) . . ?
C5 C4 C7 120.7(4) . . ?
C13 C18 C17 121.9(5) . . ?
C13 C18 H18 119 . . ?
C17 C18 H18 119 . . ?
C5 C6 C1 122.3(5) . . ?
C5 C6 H6 118.9 . . ?
C1 C6 H6 118.9 . . ?
C16 C15 C14 119.9(4) . . ?
C16 C15 H15 120.1 . . ?
C14 C15 H15 120.1 . . ?
C12 C11 C10 120.8(4) . . ?
C12 C11 H11 119.6 . . ?
C10 C11 H11 119.6 . . ?
C6 C5 C4 120.1(5) . . ?
C6 C5 H5 120 . . ?
C4 C5 H5 120 . . ?
C17 C16 C15 120.8(5) . . ?
C17 C16 H16 119.6 . . ?
C15 C16 H16 119.6 . . ?
C12 C7 C8 117.0(4) . . ?
C12 C7 C4 122.8(4) . . ?
C8 C7 C4 120.2(4) . . ?
C16 C17 C18 119.1(5) . . ?
C16 C17 H17 120.4 . . ?
C18 C17 H17 120.4 . . ?
C11 C12 C7 122.0(4) . . ?
C11 C12 H12 119 . . ?
C7 C12 H12 119 . . ?
C2 C3 C4 122.3(5) . . ?
C2 C3 H3 118.9 . . ?
C4 C3 H3 118.9 . . ?
C3 C2 C1 120.2(6) . . ?
C3 C2 H2 119.9 . . ?
C1 C2 H2 119.9 . . ?
C6 C1 C2 117.9(5) . . ?
C6 C1 C19 121.5(6) . . ?
C2 C1 C19 120.6(6) . . ?
O1 C20 H20A 109.5 . . ?
O1 C20 H20B 109.5 . . ?
H20A C20 H20B 109.5 . . ?
O1 C20 H20C 109.5 . . ?
H20A C20 H20C 109.5 . . ?
H20B C20 H20C 109.5 . . ?
C1 C19 H19A 109.5 . . ?
C1 C19 H19B 109.5 . . ?
H19A C19 H19B 109.5 . . ?
C1 C19 H19C 109.5 . . ?
H19A C19 H19C 109.5 . . ?
H19B C19 H19C 109.5 . . ?

loop_
_geom_bond_atom_site_label_1
_geom_bond_atom_site_label_2
_geom_bond_distance
_geom_bond_site_symmetry_2
_geom_bond_publ_flag
O1 C14 1.367(5) . ?
O1 C20 1.427(6) . ?
C14 C15 1.389(6) . ?
C14 C13 1.401(6) . ?
C10 C9 1.383(6) . ?
C10 C11 1.402(6) . ?
C10 C13 1.488(6) . ?
C13 C18 1.376(6) . ?
C9 C8 1.374(6) . ?
C9 H9 0.93 . ?
C8 C7 1.400(6) . ?
C8 H8 0.93 . ?
C4 C3 1.383(7) . ?
C4 C5 1.401(6) . ?
C4 C7 1.479(6) . ?
C18 C17 1.378(7) . ?
C18 H18 0.93 . ?
C6 C5 1.375(7) . ?
C6 C1 1.378(8) . ?
C6 H6 0.93 . ?
C15 C16 1.376(7) . ?
C15 H15 0.93 . ?
C11 C12 1.380(6) . ?
C11 H11 0.93 . ?
C5 H5 0.93 . ?
C16 C17 1.373(7) . ?
C16 H16 0.93 . ?
C7 C12 1.384(6) . ?
C17 H17 0.93 . ?
C12 H12 0.93 . ?
C3 C2 1.378(7) . ?
C3 H3 0.93 . ?
C2 C1 1.383(8) . ?
C2 H2 0.93 . ?
C1 C19 1.509(7) . ?
C20 H20A 0.96 . ?
C20 H20B 0.96 . ?
C20 H20C 0.96 . ?
C19 H19A 0.96 . ?
C19 H19B 0.96 . ?
C19 H19C 0.96 . ?

loop_
_geom_torsion_atom_site_label_1
_geom_torsion_atom_site_label_2
_geom_torsion_atom_site_label_3
_geom_torsion_atom_site_label_4
_geom_torsion
_geom_torsion_site_symmetry_1
_geom_torsion_site_symmetry_2
_geom_torsion_site_symmetry_3
_geom_torsion_site_symmetry_4
_geom_torsion_publ_flag
C20 O1 C14 C15 5.9(7) . . . . ?
C20 O1 C14 C13 -173.0(4) . . . . ?
O1 C14 C13 C18 177.6(4) . . . . ?
C15 C14 C13 C18 -1.4(6) . . . . ?
O1 C14 C13 C10 -2.6(6) . . . . ?
C15 C14 C13 C10 178.5(4) . . . . ?
C9 C10 C13 C18 126.9(5) . . . . ?
C11 C10 C13 C18 -50.7(6) . . . . ?
C9 C10 C13 C14 -53.0(6) . . . . ?
C11 C10 C13 C14 129.4(5) . . . . ?
C11 C10 C9 C8 0.2(7) . . . . ?
C13 C10 C9 C8 -177.5(4) . . . . ?
C10 C9 C8 C7 -0.9(7) . . . . ?
C14 C13 C18 C17 0.6(7) . . . . ?
C10 C13 C18 C17 -179.3(4) . . . . ?
O1 C14 C15 C16 -177.8(4) . . . . ?
C13 C14 C15 C16 1.1(7) . . . . ?
C9 C10 C11 C12 0.2(7) . . . . ?
C13 C10 C11 C12 178.0(4) . . . . ?
C1 C6 C5 C4 1.0(7) . . . . ?
C3 C4 C5 C6 -0.5(7) . . . . ?
C7 C4 C5 C6 178.5(4) . . . . ?
C14 C15 C16 C17 0.0(7) . . . . ?
C9 C8 C7 C12 1.2(7) . . . . ?
C9 C8 C7 C4 179.6(4) . . . . ?
C3 C4 C7 C12 -146.7(5) . . . . ?
C5 C4 C7 C12 34.4(7) . . . . ?
C3 C4 C7 C8 35.1(7) . . . . ?
C5 C4 C7 C8 -143.9(5) . . . . ?
C15 C16 C17 C18 -0.8(8) . . . . ?
C13 C18 C17 C16 0.5(8) . . . . ?
C10 C11 C12 C7 0.1(7) . . . . ?
C8 C7 C12 C11 -0.8(7) . . . . ?
C4 C7 C12 C11 -179.1(4) . . . . ?
C5 C4 C3 C2 0.4(8) . . . . ?
C7 C4 C3 C2 -178.6(5) . . . . ?
C4 C3 C2 C1 -0.7(9) . . . . ?
C5 C6 C1 C2 -1.2(8) . . . . ?
C5 C6 C1 C19 179.8(5) . . . . ?
C3 C2 C1 C6 1.1(8) . . . . ?
C3 C2 C1 C19 -179.9(5) . . . . ?
